data_2015497
loop_
_publ_author_name
'Carmen R. Maldonado'
'Miguel Quir\'os'
'Juan M. Salas'

_publ_section_title
;5-Methylsulfanyl-3<i>H</i>-1,2,3-triazolo[4,5-<i>d</i>]pyrimidin-7(6<i>H</i>)-one
 (2-methylthio-8-azaxanthine) monohydrate
;
_journal_coeditor_code HJ3007
_journal_issue 8
_journal_name_full 'Acta Crystallographica Section C'
_journal_page_first o489
_journal_page_last o491
_journal_paper_doi 10.1107/S0108270106022359
_journal_volume 62
_journal_year 2006
_chemical_formula_iupac 'C5 H5 N5 O S, H2 O'
_chemical_formula_moiety 'C5 H5 N5 O S, H2 O'
_chemical_formula_sum 'C5 H7 N5 O2 S'
_chemical_formula_weight 201.22
_chemical_name_common
;
2-methylthio-8-azaxanthine
;
_chemical_name_systematic
;
5-Methylsulfanyl-6,7-dihydro-3H-1,2,3-triazolo[4,5-d]pyrimidin-7(8H)-one
monohydrate
;
_space_group_IT_number 15
_symmetry_cell_setting monoclinic
_symmetry_space_group_name_Hall '-C 2yc'
_symmetry_space_group_name_H-M 'C 1 2/c 1'
_atom_sites_solution_hydrogens mixed
_atom_sites_solution_primary direct
_atom_sites_solution_secondary difmap
_audit_creation_method SHELXL97
_cell_angle_alpha 90.00
_cell_angle_beta 113.2590(10)
_cell_angle_gamma 90.00
_cell_formula_units_Z 8
_cell_length_a 17.1216(12)
_cell_length_b 7.3269(5)
_cell_length_c 14.3494(10)
_cell_measurement_reflns_used 2960
_cell_measurement_temperature 100(2)
_cell_measurement_theta_max 27.8
_cell_measurement_theta_min 2.6
_cell_volume 1653.8(2)
_computing_cell_refinement SMART
_computing_data_collection 'SMART (Bruker, 1999)'
_computing_data_reduction 'SAINT (Bruker, 1999)'
_computing_molecular_graphics 'Xtal_GX (Hall & du Boulay, 1997)'
_computing_publication_material SHELXL97
_computing_structure_refinement 'SHELXL97 (Sheldrick, 1997)'
_computing_structure_solution 'SHELXS97 (Sheldrick, 1997)'
_diffrn_ambient_temperature 100(2)
_diffrn_detector_area_resol_mean 8.26
_diffrn_measured_fraction_theta_full 0.989
_diffrn_measured_fraction_theta_max 0.935
_diffrn_measurement_device_type 'Bruker SMART APEX CCD area-detector'
_diffrn_measurement_method '\f and \w'
_diffrn_radiation_monochromator graphite
_diffrn_radiation_source 'fine-focus sealed tube'
_diffrn_radiation_type MoK\a
_diffrn_radiation_wavelength 0.71073
_diffrn_reflns_av_R_equivalents 0.0198
_diffrn_reflns_av_sigmaI/netI 0.0240
_diffrn_reflns_limit_h_max 21
_diffrn_reflns_limit_h_min -22
_diffrn_reflns_limit_k_max 9
_diffrn_reflns_limit_k_min -5
_diffrn_reflns_limit_l_max 18
_diffrn_reflns_limit_l_min -16
_diffrn_reflns_number 5011
_diffrn_reflns_theta_full 27.10
_diffrn_reflns_theta_max 28.1
_diffrn_reflns_theta_min 2.6
_diffrn_standards_decay_% 0.0
_diffrn_standards_number 201
_exptl_absorpt_coefficient_mu 0.366
_exptl_absorpt_correction_T_max 0.940
_exptl_absorpt_correction_T_min 0.806
_exptl_absorpt_correction_type multi-scan
_exptl_absorpt_process_details '(SADABS; Bruker, 1999)'
_exptl_crystal_colour yellow
_exptl_crystal_density_diffrn 1.616
_exptl_crystal_density_method 'not measured'
_exptl_crystal_description prismatic
_exptl_crystal_F_000 832
_exptl_crystal_size_max 0.53
_exptl_crystal_size_mid 0.25
_exptl_crystal_size_min 0.17
_refine_diff_density_max 0.48
_refine_diff_density_min -0.45
_refine_ls_extinction_method none
_refine_ls_goodness_of_fit_ref 1.28
_refine_ls_hydrogen_treatment mixed
_refine_ls_matrix_type full
_refine_ls_number_parameters 131
_refine_ls_number_reflns 1886
_refine_ls_number_restraints 6
_refine_ls_restrained_S_all 1.27
_refine_ls_R_factor_all 0.061
_refine_ls_R_factor_gt 0.059
_refine_ls_shift/su_max 0.008
_refine_ls_shift/su_mean 0.000
_refine_ls_structure_factor_coef Fsqd
_refine_ls_weighting_details 'calc w = 1/[\s^2^(Fo^2^)+(0.015P)^2^+7P] where P=(Fo^2^+2Fc^2^)/3'
_refine_ls_weighting_scheme calc
_refine_ls_wR_factor_gt 0.125
_refine_ls_wR_factor_ref 0.126
_reflns_number_gt 1799
_reflns_number_total 1886
_reflns_threshold_expression I>2\s(I)
_cod_data_source_file hj3007.cif
_cod_data_source_block I
_cod_original_sg_symbol_H-M 'C 2/c'
_cod_database_code 2015497
_cod_database_fobs_code 2015497

loop_
_symmetry_equiv_pos_as_xyz
'x, y, z'
'-x, y, -z+1/2'
'x+1/2, y+1/2, z'
'-x+1/2, y+1/2, -z+1/2'
'-x, -y, -z'
'x, -y, z-1/2'
'-x+1/2, -y+1/2, -z'
'x+1/2, -y+1/2, z-1/2'

loop_
_atom_site_type_symbol
_atom_site_label
_atom_site_fract_x
_atom_site_fract_y
_atom_site_fract_z
_atom_site_U_iso_or_equiv
_atom_site_adp_type
_atom_site_calc_flag
_atom_site_refinement_flags
_atom_site_occupancy
N N1 0.17097(17) 0.5962(3) 0.42191(17) 0.0273(5) Uani d . 1
H H1 0.1312 0.6476 0.3690 0.033 Uiso d PR 0.50
N N2 0.17104(17) 0.5831(3) 0.51291(18) 0.0299(6) Uani d . 1
N N3 0.24344(17) 0.4950(3) 0.57277(17) 0.0281(6) Uani d . 1
H H3 0.2575 0.4689 0.6372 0.034 Uiso d R 1
C C3a 0.29059(19) 0.4526(4) 0.5199(2) 0.0248(6) Uani d . 1
N N4 0.36755(16) 0.3678(3) 0.55353(17) 0.0275(5) Uani d . 1
C C5 0.39526(19) 0.3474(4) 0.4811(2) 0.0256(6) Uani d . 1
S S5 0.49211(5) 0.24298(10) 0.50147(6) 0.0326(2) Uani d . 1
C C51 0.5288(2) 0.1846(5) 0.6340(2) 0.0411(8) Uani d . 1
H H511 0.5362 0.2961 0.6743 0.049 Uiso d R 1
H H512 0.5834 0.1207 0.6547 0.049 Uiso d R 1
H H513 0.4873 0.1050 0.6450 0.049 Uiso d R 1
N N6 0.35275(15) 0.4045(3) 0.38212(16) 0.0244(5) Uani d . 1
H H6 0.3758 0.3804 0.3385 0.029 Uiso d PR 0.50
C C7 0.27547(18) 0.4976(4) 0.3461(2) 0.0234(6) Uani d . 1
O O7 0.24264(13) 0.5540(3) 0.25832(14) 0.0281(5) Uani d . 1
C C7a 0.24310(18) 0.5167(4) 0.4235(2) 0.0237(6) Uani d . 1
O O1W 0.41641(16) 0.3504(5) 0.2344(2) 0.0586(9) Uani d D 1
H H11W 0.4691(9) 0.336(10) 0.254(6) 0.070 Uiso d PD 0.50
H H12W 0.395(4) 0.262(8) 0.195(6) 0.070 Uiso d PD 0.50
H H13W 0.396(5) 0.366(12) 0.278(4) 0.070 Uiso d PD 0.50
H H14W 0.394(5) 0.430(10) 0.190(5) 0.070 Uiso d PD 0.50

loop_
_atom_site_aniso_label
_atom_site_aniso_U_11
_atom_site_aniso_U_22
_atom_site_aniso_U_33
_atom_site_aniso_U_12
_atom_site_aniso_U_13
_atom_site_aniso_U_23
N1 0.0387(14) 0.0245(12) 0.0220(11) -0.0058(11) 0.0153(10) 0.0003(9)
N2 0.0439(15) 0.0255(12) 0.0254(12) -0.0072(11) 0.0192(11) -0.0024(10)
N3 0.0454(15) 0.0232(12) 0.0181(11) -0.0088(11) 0.0153(11) -0.0017(9)
C3a 0.0393(16) 0.0173(13) 0.0181(12) -0.0090(12) 0.0116(12) -0.0032(10)
N4 0.0383(14) 0.0209(12) 0.0190(11) -0.0072(11) 0.0066(10) -0.0001(9)
C5 0.0327(15) 0.0161(12) 0.0227(13) -0.0095(11) 0.0052(11) -0.0020(10)
S5 0.0330(4) 0.0236(4) 0.0341(4) -0.0032(3) 0.0058(3) 0.0023(3)
C51 0.0410(19) 0.0364(18) 0.0343(17) -0.0032(15) 0.0025(15) 0.0060(14)
N6 0.0281(12) 0.0249(12) 0.0191(11) -0.0043(10) 0.0081(9) -0.0030(9)
C7 0.0289(14) 0.0224(13) 0.0200(12) -0.0063(11) 0.0111(11) -0.0032(10)
O7 0.0315(11) 0.0367(12) 0.0168(9) 0.0009(9) 0.0104(8) 0.0028(8)
C7a 0.0332(15) 0.0200(13) 0.0178(12) -0.0050(11) 0.0098(11) -0.0012(10)
O1W 0.0256(12) 0.094(2) 0.0408(15) 0.0175(14) -0.0029(11) -0.0339(15)

loop_
_atom_type_symbol
_atom_type_description
_atom_type_scat_dispersion_real
_atom_type_scat_dispersion_imag
_atom_type_scat_source
C C 0.0033 0.0016 'International Tables Vol C Tables 4.2.6.8 and 6.1.1.4'
H H 0.0000 0.0000 'International Tables Vol C Tables 4.2.6.8 and 6.1.1.4'
N N 0.0061 0.0033 'International Tables Vol C Tables 4.2.6.8 and 6.1.1.4'
O O 0.0106 0.0060 'International Tables Vol C Tables 4.2.6.8 and 6.1.1.4'
S S 0.1246 0.1234 'International Tables Vol C Tables 4.2.6.8 and 6.1.1.4'

loop_
_geom_angle_atom_site_label_1
_geom_angle_atom_site_label_2
_geom_angle_atom_site_label_3
_geom_angle
_geom_angle_publ_flag
N2 N1 C7a 108.0(2) y
N2 N1 H1 126.0 n
C7a N1 H1 126.0 n
N1 N2 N3 107.8(2) y
C3a N3 N2 110.7(2) y
C3a N3 H3 124.6 n
N2 N3 H3 124.7 n
N3 C3a N4 128.2(2) y
N3 C3a C7a 103.9(3) y
N4 C3a C7a 128.0(3) y
C5 N4 C3a 111.9(2) y
N4 C5 N6 124.9(3) y
N4 C5 S5 122.4(2) y
N6 C5 S5 112.7(2) y
C5 S5 C51 101.17(16) y
S5 C51 H511 109.5 n
S5 C51 H512 109.1 n
H511 C51 H512 109.5 n
S5 C51 H513 109.8 n
H511 C51 H513 109.5 n
H512 C51 H513 109.5 n
C5 N6 C7 124.5(2) y
C5 N6 H6 118.0 n
C7 N6 H6 117.5 n
O7 C7 N6 121.8(2) y
O7 C7 C7a 127.0(3) y
N6 C7 C7a 111.3(2) y
N1 C7a C3a 109.5(2) y
N1 C7a C7 131.2(3) y
C3a C7a C7 119.3(3) y
H11W O1W H12W 104.6(17) n
H11W O1W H13W 118(8) n
H12W O1W H13W 114(8) n
H11W O1W H14W 118(9) n
H12W O1W H14W 94(8) n
H13W O1W H14W 105.4(17) n

loop_
_geom_bond_atom_site_label_1
_geom_bond_atom_site_label_2
_geom_bond_distance
_geom_bond_publ_flag
N1 N2 1.309(3) y
N1 C7a 1.358(4) y
N1 H1 0.8800 n
N2 N3 1.360(4) y
N3 C3a 1.345(4) y
N3 H3 0.8799 n
C3a N4 1.361(4) y
C3a C7a 1.381(4) y
N4 C5 1.311(4) y
C5 N6 1.380(3) y
C5 S5 1.743(3) y
S5 C51 1.803(3) y
C51 H511 0.9801 n
C51 H512 0.9799 n
C51 H513 0.9799 n
N6 C7 1.394(4) y
N6 H6 0.8797 n
C7 O7 1.231(3) y
C7 C7a 1.430(4) y
O1W H11W 0.839(10) n
O1W H12W 0.840(10) n
O1W H13W 0.838(10) n
O1W H14W 0.837(10) n

loop_
_geom_hbond_atom_site_label_D
_geom_hbond_atom_site_label_H
_geom_hbond_atom_site_label_A
_geom_hbond_site_symmetry_A
_geom_hbond_distance_DH
_geom_hbond_distance_HA
_geom_hbond_distance_DA
_geom_hbond_angle_DHA
_geom_hbond_publ_flag
N3 H3 O7 6_566 0.88 1.86 2.692(3) 157.0 n
N6 H6 O1W . 0.88 1.89 2.768(4) 173.1 n
N1 H1 O1W 4 0.88 2.03 2.844(4) 153.5 n
O1W H11W O1W 2_655 0.839(10) 1.91(3) 2.717(5) 162(9) n
O1W H12W N1 4_545 0.840(10) 2.02(2) 2.844(4) 166(9) n
O1W H13W N6 . 0.838(10) 1.930(11) 2.768(4) 178(9) n
